data_7108639
loop_
_publ_author_name
'Annika Stute'
'Lukas Heletta'
'Roland Frohlich'
'Constantin G. Daniliuc'
'Gerald Kehr'
'Gerhard Erker'

_publ_section_title
;
 Anomalous Staudinger reaction at intramolecular frustrated P-B Lewis pair
 frameworks
;
_journal_name_full Chem.Commun.
_journal_page_first 11739
_journal_paper_doi 10.1039/c2cc36782c
_journal_volume 48
_journal_year 2012
_chemical_formula_sum 'C27 H10 B F15 N2'
_chemical_formula_weight 658.18
_chemical_name_systematic
;
?
;
_space_group_IT_number 14
_symmetry_cell_setting monoclinic
_symmetry_space_group_name_Hall '-P 2yn'
_symmetry_space_group_name_H-M 'P 1 21/n 1'
_atom_sites_solution_hydrogens geom
_atom_sites_solution_primary direct
_atom_sites_solution_secondary difmap
_audit_creation_method SHELXL-97
_cell_angle_alpha 90.00
_cell_angle_beta 91.891(2)
_cell_angle_gamma 90.00
_cell_formula_units_Z 4
_cell_length_a 11.8538(4)
_cell_length_b 16.1096(5)
_cell_length_c 13.2359(3)
_cell_measurement_reflns_used 4235
_cell_measurement_temperature 223(2)
_cell_measurement_theta_max 68.25
_cell_measurement_theta_min 0.88
_cell_volume 2526.15(13)
_computing_cell_refinement 'Collect (Nonius B.V., 1998)'
_computing_data_collection 'Collect (Nonius B.V., 1998)'
_computing_data_reduction 'Denzo-SMN (Otwinowski & Minor, 1997)'
_computing_molecular_graphics 'XP (BrukerAXS, 2000)'
_computing_publication_material 'SHELXL-97 (Sheldrick, 1997)'
_computing_structure_refinement 'SHELXL-97 (Sheldrick, 1997)'
_computing_structure_solution 'SHELXS-97 (Sheldrick, 1990)'
_diffrn_ambient_temperature 223(2)
_diffrn_measured_fraction_theta_full 0.980
_diffrn_measured_fraction_theta_max 0.980
_diffrn_measurement_device_type 'Nonius KappaCCD APEXII'
_diffrn_measurement_method '\w and \f scans'
_diffrn_radiation_monochromator graphite
_diffrn_radiation_source 'fine-focus sealed tube'
_diffrn_radiation_type CuK\a
_diffrn_radiation_wavelength 1.54178
_diffrn_reflns_av_R_equivalents 0.041
_diffrn_reflns_av_sigmaI/netI 0.0249
_diffrn_reflns_limit_h_max 13
_diffrn_reflns_limit_h_min 0
_diffrn_reflns_limit_k_max 18
_diffrn_reflns_limit_k_min 0
_diffrn_reflns_limit_l_max 15
_diffrn_reflns_limit_l_min -15
_diffrn_reflns_number 19408
_diffrn_reflns_theta_full 66.81
_diffrn_reflns_theta_max 66.81
_diffrn_reflns_theta_min 4.32
_exptl_absorpt_coefficient_mu 1.630
_exptl_absorpt_correction_T_max 0.8540
_exptl_absorpt_correction_T_min 0.6583
_exptl_absorpt_correction_type multi-scan
_exptl_absorpt_process_details 'Denzo (Otwinowski, Borek, Majewski & Minor, 2003)'
_exptl_crystal_colour colourless
_exptl_crystal_density_diffrn 1.731
_exptl_crystal_density_method 'not measured'
_exptl_crystal_description plate
_exptl_crystal_F_000 1304
_exptl_crystal_size_max 0.28
_exptl_crystal_size_mid 0.25
_exptl_crystal_size_min 0.10
_refine_diff_density_max 0.209
_refine_diff_density_min -0.215
_refine_diff_density_rms 0.046
_refine_ls_extinction_method none
_refine_ls_goodness_of_fit_ref 1.056
_refine_ls_hydrogen_treatment mixed
_refine_ls_matrix_type full
_refine_ls_number_parameters 412
_refine_ls_number_reflns 4383
_refine_ls_number_restraints 0
_refine_ls_restrained_S_all 1.056
_refine_ls_R_factor_all 0.0454
_refine_ls_R_factor_gt 0.0398
_refine_ls_shift/su_max 0.000
_refine_ls_shift/su_mean 0.000
_refine_ls_structure_factor_coef Fsqd
_refine_ls_weighting_details 'calc w=1/[\s^2^(Fo^2^)+(0.0459P)^2^+1.3376P] where P=(Fo^2^+2Fc^2^)/3'
_refine_ls_weighting_scheme calc
_refine_ls_wR_factor_gt 0.0979
_refine_ls_wR_factor_ref 0.1025
_reflns_number_gt 3848
_reflns_number_total 4383
_reflns_threshold_expression >2sigma(I)
_cod_data_source_file c2cc36782c.txt
_cod_data_source_block erk6680
_cod_original_sg_symbol_H-M P21/n
_cod_database_code 7108639

loop_
_symmetry_equiv_pos_as_xyz
'x, y, z'
'-x+1/2, y+1/2, -z+1/2'
'-x, -y, -z'
'x-1/2, -y-1/2, z-1/2'

loop_
_atom_site_label
_atom_site_type_symbol
_atom_site_fract_x
_atom_site_fract_y
_atom_site_fract_z
_atom_site_U_iso_or_equiv
_atom_site_adp_type
_atom_site_occupancy
_atom_site_symmetry_multiplicity
_atom_site_calc_flag
_atom_site_refinement_flags
B1 B 1.07652(19) 0.15682(13) 0.28795(16) 0.0362(5) Uani 1 1 d .
N1 N 1.00615(14) 0.22982(10) 0.44480(12) 0.0376(4) Uani 1 1 d .
H01 H 1.033(2) 0.1877(16) 0.4785(19) 0.055(7) Uiso 1 1 d .
N2 N 1.02533(13) 0.23536(9) 0.34431(11) 0.0356(3) Uani 1 1 d .
C1 C 0.98547(17) 0.30772(11) 0.31160(14) 0.0372(4) Uani 1 1 d .
H1 H 0.9861 0.3264 0.2443 0.045 Uiso 1 1 calc R
C2 C 0.94196(16) 0.35241(12) 0.39313(14) 0.0376(4) Uani 1 1 d .
C3 C 0.89122(18) 0.43099(12) 0.40385(16) 0.0441(5) Uani 1 1 d .
H3 H 0.8783 0.4656 0.3475 0.053 Uiso 1 1 calc R
C4 C 0.86123(18) 0.45576(13) 0.49824(17) 0.0456(5) Uani 1 1 d .
C5 C 0.88610(18) 0.40358(13) 0.58219(16) 0.0463(5) Uani 1 1 d .
H5 H 0.8675 0.4231 0.6465 0.056 Uiso 1 1 calc R
C6 C 0.93540(17) 0.32651(13) 0.57663(15) 0.0411(4) Uani 1 1 d .
C7 C 0.95973(15) 0.30153(11) 0.47784(14) 0.0357(4) Uani 1 1 d .
C8 C 0.8031(2) 0.53805(14) 0.5142(2) 0.0592(6) Uani 1 1 d .
H8A H 0.8222 0.5761 0.4606 0.089 Uiso 1 1 calc R
H8B H 0.8279 0.5611 0.5789 0.089 Uiso 1 1 calc R
H8C H 0.7221 0.5298 0.5134 0.089 Uiso 1 1 calc R
C9 C 0.9644(2) 0.27278(15) 0.66653(16) 0.0522(5) Uani 1 1 d .
H9A H 0.9357 0.2981 0.7270 0.078 Uiso 1 1 calc R
H9B H 1.0458 0.2671 0.6737 0.078 Uiso 1 1 calc R
H9C H 0.9306 0.2184 0.6569 0.078 Uiso 1 1 calc R
C11 C 0.97371(16) 0.08922(11) 0.30007(13) 0.0358(4) Uani 1 1 d .
F12 F 0.85370(10) 0.17971(7) 0.20447(9) 0.0483(3) Uani 1 1 d .
C12 C 0.86631(17) 0.11045(11) 0.26138(14) 0.0381(4) Uani 1 1 d .
F13 F 0.66861(10) 0.09371(7) 0.24125(10) 0.0523(3) Uani 1 1 d .
C13 C 0.76931(17) 0.06655(12) 0.27731(15) 0.0407(4) Uani 1 1 d .
F14 F 0.68305(11) -0.05212(8) 0.34694(10) 0.0567(3) Uani 1 1 d .
C14 C 0.77579(17) -0.00642(13) 0.33186(15) 0.0425(5) Uani 1 1 d .
F15 F 0.88650(11) -0.10340(7) 0.42202(10) 0.0549(3) Uani 1 1 d .
C15 C 0.87898(18) -0.03166(12) 0.36943(14) 0.0404(4) Uani 1 1 d .
F16 F 1.06921(10) -0.01238(7) 0.40304(9) 0.0471(3) Uani 1 1 d .
C16 C 0.97404(17) 0.01623(12) 0.35581(14) 0.0379(4) Uani 1 1 d .
C21 C 1.10332(17) 0.18269(12) 0.17112(14) 0.0384(4) Uani 1 1 d .
F22 F 1.01236(12) 0.06620(8) 0.09432(9) 0.0570(3) Uani 1 1 d .
C22 C 1.07350(18) 0.13628(13) 0.08596(15) 0.0445(5) Uani 1 1 d .
F23 F 1.07126(15) 0.10982(10) -0.08991(10) 0.0742(4) Uani 1 1 d .
C23 C 1.1033(2) 0.15740(14) -0.01107(15) 0.0500(5) Uani 1 1 d .
F24 F 1.19192(14) 0.25033(10) -0.12059(10) 0.0729(4) Uani 1 1 d .
C24 C 1.1648(2) 0.22812(15) -0.02636(16) 0.0529(6) Uani 1 1 d .
F25 F 1.25906(12) 0.34517(8) 0.04049(11) 0.0640(4) Uani 1 1 d .
C25 C 1.19747(18) 0.27606(13) 0.05477(17) 0.0477(5) Uani 1 1 d .
F26 F 1.20822(10) 0.30002(7) 0.22759(9) 0.0505(3) Uani 1 1 d .
C26 C 1.16867(17) 0.25209(12) 0.15031(15) 0.0411(4) Uani 1 1 d .
C31 C 1.19925(16) 0.13239(11) 0.34290(14) 0.0359(4) Uani 1 1 d .
F32 F 1.20076(10) 0.00960(7) 0.24586(9) 0.0477(3) Uani 1 1 d .
C32 C 1.25333(17) 0.05999(12) 0.31396(14) 0.0382(4) Uani 1 1 d .
F33 F 1.40777(12) -0.03323(8) 0.31325(11) 0.0611(4) Uani 1 1 d .
C33 C 1.36030(18) 0.03666(13) 0.34745(16) 0.0441(5) Uani 1 1 d .
F34 F 1.52562(11) 0.06830(9) 0.44515(11) 0.0645(4) Uani 1 1 d .
C34 C 1.41946(17) 0.08717(14) 0.41392(16) 0.0460(5) Uani 1 1 d .
F35 F 1.42525(11) 0.20745(9) 0.51384(11) 0.0665(4) Uani 1 1 d .
C35 C 1.36989(18) 0.15841(13) 0.44635(16) 0.0452(5) Uani 1 1 d .
F36 F 1.22705(11) 0.25482(7) 0.44276(10) 0.0557(3) Uani 1 1 d .
C36 C 1.26428(17) 0.18064(12) 0.40920(15) 0.0409(4) Uani 1 1 d .

loop_
_atom_site_aniso_label
_atom_site_aniso_U_11
_atom_site_aniso_U_22
_atom_site_aniso_U_33
_atom_site_aniso_U_23
_atom_site_aniso_U_13
_atom_site_aniso_U_12
B1 0.0383(12) 0.0323(11) 0.0380(11) 0.0008(8) 0.0012(9) 0.0025(9)
N1 0.0402(9) 0.0378(9) 0.0351(8) 0.0042(7) 0.0035(7) 0.0048(7)
N2 0.0366(9) 0.0346(8) 0.0357(8) 0.0024(6) 0.0026(6) 0.0031(7)
C1 0.0404(11) 0.0347(10) 0.0366(9) 0.0033(8) 0.0017(8) 0.0017(8)
C2 0.0366(10) 0.0352(10) 0.0411(10) 0.0004(8) 0.0016(8) -0.0001(8)
C3 0.0458(12) 0.0365(10) 0.0500(11) 0.0003(9) 0.0033(9) 0.0052(9)
C4 0.0421(12) 0.0384(11) 0.0565(12) -0.0063(9) 0.0061(9) -0.0009(9)
C5 0.0454(12) 0.0480(12) 0.0460(11) -0.0096(9) 0.0091(9) -0.0034(9)
C6 0.0376(11) 0.0465(11) 0.0393(10) -0.0035(8) 0.0041(8) -0.0041(9)
C7 0.0307(10) 0.0356(10) 0.0408(10) -0.0019(8) 0.0023(7) -0.0012(8)
C8 0.0634(15) 0.0446(12) 0.0704(15) -0.0109(11) 0.0118(12) 0.0104(11)
C9 0.0579(14) 0.0590(14) 0.0398(11) -0.0013(10) 0.0035(10) 0.0023(11)
C11 0.0384(10) 0.0346(9) 0.0342(9) 0.0013(7) 0.0001(7) 0.0029(8)
F12 0.0490(7) 0.0387(6) 0.0564(7) 0.0134(5) -0.0093(5) 0.0015(5)
C12 0.0433(11) 0.0329(10) 0.0378(10) 0.0046(8) -0.0029(8) 0.0022(8)
F13 0.0385(7) 0.0487(7) 0.0689(8) 0.0029(6) -0.0114(6) 0.0024(5)
C13 0.0375(11) 0.0393(10) 0.0450(11) -0.0002(8) -0.0041(8) 0.0027(8)
F14 0.0448(7) 0.0561(8) 0.0692(8) 0.0117(6) 0.0015(6) -0.0139(6)
C14 0.0395(11) 0.0422(11) 0.0457(11) 0.0023(9) 0.0011(8) -0.0074(9)
F15 0.0586(8) 0.0453(7) 0.0605(7) 0.0213(6) -0.0024(6) -0.0053(6)
C15 0.0474(12) 0.0343(10) 0.0395(10) 0.0080(8) 0.0005(8) -0.0015(8)
F16 0.0420(7) 0.0476(7) 0.0511(7) 0.0150(5) -0.0057(5) 0.0039(5)
C16 0.0388(11) 0.0387(10) 0.0360(9) 0.0030(8) -0.0028(8) 0.0044(8)
C21 0.0380(11) 0.0353(10) 0.0419(10) 0.0031(8) 0.0027(8) 0.0063(8)
F22 0.0760(9) 0.0484(7) 0.0465(7) -0.0055(5) 0.0028(6) -0.0131(6)
C22 0.0489(12) 0.0411(11) 0.0436(11) 0.0036(9) 0.0031(9) 0.0031(9)
F23 0.0980(12) 0.0857(11) 0.0389(7) -0.0074(7) 0.0009(7) -0.0047(9)
C23 0.0553(14) 0.0578(13) 0.0370(10) -0.0003(9) 0.0015(9) 0.0091(11)
F24 0.0790(10) 0.0950(11) 0.0455(7) 0.0247(7) 0.0147(7) 0.0089(8)
C24 0.0524(13) 0.0649(15) 0.0419(11) 0.0172(10) 0.0109(9) 0.0153(11)
F25 0.0582(8) 0.0603(8) 0.0745(9) 0.0227(7) 0.0168(7) -0.0056(6)
C25 0.0409(12) 0.0484(12) 0.0543(12) 0.0158(10) 0.0090(9) 0.0056(9)
F26 0.0504(7) 0.0445(7) 0.0570(7) -0.0013(5) 0.0070(5) -0.0073(5)
C26 0.0379(11) 0.0402(10) 0.0455(11) 0.0036(8) 0.0050(8) 0.0048(8)
C31 0.0360(10) 0.0351(10) 0.0369(9) 0.0030(8) 0.0050(7) -0.0002(8)
F32 0.0512(7) 0.0440(6) 0.0480(6) -0.0082(5) 0.0014(5) 0.0041(5)
C32 0.0404(11) 0.0358(10) 0.0385(10) 0.0008(8) 0.0023(8) -0.0001(8)
F33 0.0545(8) 0.0515(7) 0.0773(9) -0.0040(7) 0.0046(6) 0.0196(6)
C33 0.0423(11) 0.0405(11) 0.0500(11) 0.0059(9) 0.0084(9) 0.0089(9)
F34 0.0373(7) 0.0741(9) 0.0816(9) 0.0124(7) -0.0075(6) 0.0071(6)
C34 0.0319(11) 0.0539(12) 0.0521(12) 0.0119(10) 0.0000(9) 0.0031(9)
F35 0.0463(8) 0.0742(9) 0.0782(9) -0.0176(7) -0.0123(7) -0.0127(7)
C35 0.0373(11) 0.0507(12) 0.0475(11) 0.0012(9) -0.0011(9) -0.0075(9)
F36 0.0457(7) 0.0451(7) 0.0764(9) -0.0193(6) -0.0004(6) -0.0007(5)
C36 0.0378(11) 0.0382(10) 0.0470(11) -0.0022(8) 0.0058(8) -0.0014(8)

loop_
_atom_type_symbol
_atom_type_description
_atom_type_scat_dispersion_real
_atom_type_scat_dispersion_imag
_atom_type_scat_source
C C 0.0181 0.0091 'International Tables Vol C Tables 4.2.6.8 and 6.1.1.4'
H H 0.0000 0.0000 'International Tables Vol C Tables 4.2.6.8 and 6.1.1.4'
B B 0.0090 0.0039 'International Tables Vol C Tables 4.2.6.8 and 6.1.1.4'
N N 0.0311 0.0180 'International Tables Vol C Tables 4.2.6.8 and 6.1.1.4'
F F 0.0727 0.0534 'International Tables Vol C Tables 4.2.6.8 and 6.1.1.4'

loop_
_geom_angle_atom_site_label_1
_geom_angle_atom_site_label_2
_geom_angle_atom_site_label_3
_geom_angle
N2 B1 C21 109.07(15)
N2 B1 C11 100.63(15)
C21 B1 C11 115.24(16)
N2 B1 C31 108.98(15)
C21 B1 C31 106.26(16)
C11 B1 C31 116.32(15)
C7 N1 N2 109.98(15)
C7 N1 H01 130.2(16)
N2 N1 H01 119.0(17)
C1 N2 N1 107.94(15)
C1 N2 B1 132.88(16)
N1 N2 B1 118.87(14)
N2 C1 C2 109.56(16)
N2 C1 H1 125.2
C2 C1 H1 125.2
C7 C2 C1 105.38(16)
C7 C2 C3 119.90(18)
C1 C2 C3 134.71(18)
C4 C3 C2 118.52(19)
C4 C3 H3 120.7
C2 C3 H3 120.7
C3 C4 C5 119.28(19)
C3 C4 C8 121.1(2)
C5 C4 C8 119.6(2)
C6 C5 C4 124.86(19)
C6 C5 H5 117.6
C4 C5 H5 117.6
C5 C6 C7 114.11(18)
C5 C6 C9 124.37(19)
C7 C6 C9 121.51(18)
N1 C7 C2 106.98(16)
N1 C7 C6 129.81(18)
C2 C7 C6 123.17(18)
C4 C8 H8A 109.5
C4 C8 H8B 109.5
H8A C8 H8B 109.5
C4 C8 H8C 109.5
H8A C8 H8C 109.5
H8B C8 H8C 109.5
C6 C9 H9A 109.5
C6 C9 H9B 109.5
H9A C9 H9B 109.5
C6 C9 H9C 109.5
H9A C9 H9C 109.5
H9B C9 H9C 109.5
C16 C11 C12 112.84(17)
C16 C11 B1 128.55(17)
C12 C11 B1 118.05(16)
F12 C12 C13 115.68(17)
F12 C12 C11 119.23(17)
C13 C12 C11 125.08(17)
F13 C13 C12 121.09(17)
F13 C13 C14 119.76(18)
C12 C13 C14 119.14(18)
F14 C14 C15 120.65(18)
F14 C14 C13 120.85(18)
C15 C14 C13 118.50(18)
F15 C15 C14 119.02(18)
F15 C15 C16 120.31(18)
C14 C15 C16 120.66(18)
F16 C16 C15 114.87(16)
F16 C16 C11 121.47(17)
C15 C16 C11 123.65(18)
C22 C21 C26 113.58(18)
C22 C21 B1 125.14(17)
C26 C21 B1 121.06(17)
F22 C22 C23 115.85(19)
F22 C22 C21 120.50(18)
C23 C22 C21 123.7(2)
F23 C23 C24 119.93(19)
F23 C23 C22 120.5(2)
C24 C23 C22 119.6(2)
F24 C24 C25 120.5(2)
F24 C24 C23 120.1(2)
C25 C24 C23 119.41(19)
F25 C25 C24 119.77(19)
F25 C25 C26 120.8(2)
C24 C25 C26 119.4(2)
F26 C26 C25 116.39(18)
F26 C26 C21 119.32(17)
C25 C26 C21 124.3(2)
C36 C31 C32 113.12(17)
C36 C31 B1 127.44(17)
C32 C31 B1 119.05(16)
F32 C32 C33 116.69(17)
F32 C32 C31 118.78(17)
C33 C32 C31 124.49(18)
F33 C33 C34 120.10(19)
F33 C33 C32 120.66(19)
C34 C33 C32 119.21(19)
F34 C34 C35 120.1(2)
F34 C34 C33 121.0(2)
C35 C34 C33 118.92(19)
F35 C35 C34 119.76(19)
F35 C35 C36 120.11(19)
C34 C35 C36 120.13(19)
F36 C36 C35 114.49(18)
F36 C36 C31 121.46(18)
C35 C36 C31 124.05(19)

loop_
_geom_bond_atom_site_label_1
_geom_bond_atom_site_label_2
_geom_bond_distance
B1 N2 1.599(3)
B1 C21 1.643(3)
B1 C11 1.646(3)
B1 C31 1.652(3)
N1 C7 1.358(2)
N1 N2 1.360(2)
N1 H01 0.87(3)
N2 C1 1.325(2)
C1 C2 1.409(3)
C1 H1 0.9400
C2 C7 1.399(3)
C2 C3 1.411(3)
C3 C4 1.370(3)
C3 H3 0.9400
C4 C5 1.416(3)
C4 C8 1.512(3)
C5 C6 1.375(3)
C5 H5 0.9400
C6 C7 1.407(3)
C6 C9 1.502(3)
C8 H8A 0.9700
C8 H8B 0.9700
C8 H8C 0.9700
C9 H9A 0.9700
C9 H9B 0.9700
C9 H9C 0.9700
C11 C16 1.388(3)
C11 C12 1.399(3)
F12 C12 1.352(2)
C12 C13 1.372(3)
F13 C13 1.344(2)
C13 C14 1.380(3)
F14 C14 1.343(2)
C14 C15 1.367(3)
F15 C15 1.350(2)
C15 C16 1.382(3)
F16 C16 1.353(2)
C21 C22 1.388(3)
C21 C26 1.393(3)
F22 C22 1.348(2)
C22 C23 1.386(3)
F23 C23 1.340(3)
C23 C24 1.371(3)
F24 C24 1.346(2)
C24 C25 1.368(3)
F25 C25 1.348(3)
C25 C26 1.376(3)
F26 C26 1.353(2)
C31 C36 1.387(3)
C31 C32 1.391(3)
F32 C32 1.350(2)
C32 C33 1.382(3)
F33 C33 1.344(2)
C33 C34 1.374(3)
F34 C34 1.346(2)
C34 C35 1.365(3)
F35 C35 1.347(2)
C35 C36 1.377(3)
F36 C36 1.354(2)

loop_
_geom_torsion_atom_site_label_1
_geom_torsion_atom_site_label_2
_geom_torsion_atom_site_label_3
_geom_torsion_atom_site_label_4
_geom_torsion
C7 N1 N2 C1 -3.7(2)
C7 N1 N2 B1 -178.19(16)
C21 B1 N2 C1 12.9(3)
C11 B1 N2 C1 -108.7(2)
C31 B1 N2 C1 128.5(2)
C21 B1 N2 N1 -174.31(15)
C11 B1 N2 N1 64.09(19)
C31 B1 N2 N1 -58.7(2)
N1 N2 C1 C2 1.9(2)
B1 N2 C1 C2 175.27(18)
N2 C1 C2 C7 0.5(2)
N2 C1 C2 C3 179.3(2)
C7 C2 C3 C4 0.5(3)
C1 C2 C3 C4 -178.1(2)
C2 C3 C4 C5 2.6(3)
C2 C3 C4 C8 -178.0(2)
C3 C4 C5 C6 -2.6(3)
C8 C4 C5 C6 177.9(2)
C4 C5 C6 C7 -0.5(3)
C4 C5 C6 C9 178.1(2)
N2 N1 C7 C2 4.0(2)
N2 N1 C7 C6 -173.65(19)
C1 C2 C7 N1 -2.7(2)
C3 C2 C7 N1 178.26(18)
C1 C2 C7 C6 175.12(18)
C3 C2 C7 C6 -3.9(3)
C5 C6 C7 N1 -178.91(19)
C9 C6 C7 N1 2.4(3)
C5 C6 C7 C2 3.7(3)
C9 C6 C7 C2 -174.93(19)
N2 B1 C11 C16 -113.1(2)
C21 B1 C11 C16 129.7(2)
C31 B1 C11 C16 4.4(3)
N2 B1 C11 C12 57.6(2)
C21 B1 C11 C12 -59.5(2)
C31 B1 C11 C12 175.16(16)
C16 C11 C12 F12 -179.22(16)
B1 C11 C12 F12 8.6(3)
C16 C11 C12 C13 1.6(3)
B1 C11 C12 C13 -170.60(18)
F12 C12 C13 F13 -2.5(3)
C11 C12 C13 F13 176.71(18)
F12 C12 C13 C14 177.85(17)
C11 C12 C13 C14 -2.9(3)
F13 C13 C14 F14 2.0(3)
C12 C13 C14 F14 -178.39(18)
F13 C13 C14 C15 -178.65(18)
C12 C13 C14 C15 1.0(3)
F14 C14 C15 F15 0.0(3)
C13 C14 C15 F15 -179.32(18)
F14 C14 C15 C16 -178.60(18)
C13 C14 C15 C16 2.0(3)
F15 C15 C16 F16 -3.4(3)
C14 C15 C16 F16 175.22(18)
F15 C15 C16 C11 177.87(18)
C14 C15 C16 C11 -3.5(3)
C12 C11 C16 F16 -176.99(17)
B1 C11 C16 F16 -5.8(3)
C12 C11 C16 C15 1.6(3)
B1 C11 C16 C15 172.80(19)
N2 B1 C21 C22 -132.94(19)
C11 B1 C21 C22 -20.7(3)
C31 B1 C21 C22 109.7(2)
N2 B1 C21 C26 52.8(2)
C11 B1 C21 C26 165.06(17)
C31 B1 C21 C26 -64.5(2)
C26 C21 C22 F22 178.51(18)
B1 C21 C22 F22 3.9(3)
C26 C21 C22 C23 -1.3(3)
B1 C21 C22 C23 -176.0(2)
F22 C22 C23 F23 0.4(3)
C21 C22 C23 F23 -179.76(19)
F22 C22 C23 C24 179.50(19)
C21 C22 C23 C24 -0.6(3)
F23 C23 C24 F24 0.7(3)
C22 C23 C24 F24 -178.4(2)
F23 C23 C24 C25 -179.7(2)
C22 C23 C24 C25 1.1(3)
F24 C24 C25 F25 -1.3(3)
C23 C24 C25 F25 179.23(19)
F24 C24 C25 C26 179.95(19)
C23 C24 C25 C26 0.4(3)
F25 C25 C26 F26 -1.9(3)
C24 C25 C26 F26 176.89(18)
F25 C25 C26 C21 178.53(18)
C24 C25 C26 C21 -2.7(3)
C22 C21 C26 F26 -176.54(17)
B1 C21 C26 F26 -1.7(3)
C22 C21 C26 C25 3.0(3)
B1 C21 C26 C25 177.91(19)
N2 B1 C31 C36 -15.1(3)
C21 B1 C31 C36 102.3(2)
C11 B1 C31 C36 -127.9(2)
N2 B1 C31 C32 172.65(16)
C21 B1 C31 C32 -70.0(2)
C11 B1 C31 C32 59.8(2)
C36 C31 C32 F32 -176.97(16)
B1 C31 C32 F32 -3.6(3)
C36 C31 C32 C33 0.6(3)
B1 C31 C32 C33 173.94(18)
F32 C32 C33 F33 -0.3(3)
C31 C32 C33 F33 -177.95(18)
F32 C32 C33 C34 177.60(18)
C31 C32 C33 C34 0.0(3)
F33 C33 C34 F34 0.6(3)
C32 C33 C34 F34 -177.30(18)
F33 C33 C34 C35 179.05(19)
C32 C33 C34 C35 1.1(3)
F34 C34 C35 F35 -3.5(3)
C33 C34 C35 F35 178.02(19)
F34 C34 C35 C36 175.60(19)
C33 C34 C35 C36 -2.8(3)
F35 C35 C36 F36 2.7(3)
C34 C35 C36 F36 -176.40(18)
F35 C35 C36 C31 -177.20(18)
C34 C35 C36 C31 3.7(3)
C32 C31 C36 F36 177.64(17)
B1 C31 C36 F36 5.0(3)
C32 C31 C36 C35 -2.4(3)
B1 C31 C36 C35 -175.07(19)
